data_3000434
loop_
_publ_author_name
'Young Jai Choi'

_publ_section_title
;
 'Giant and highly anisotropic magnetocaloric effects in single crystals
 of disordered-perovskite R Cr 0.5 Fe 0.5 O 3 (R= Gd, Er)'
;
_journal_name_full 'Personal communication to COD'
_journal_year 2023
_chemical_formula_sum 'Cr0.5 Fe0.5 Gd O3'
_chemical_formula_weight 259.16755
_space_group_IT_number 62
_space_group_name_Hall '-P 2c 2ab'
_space_group_name_H-M_alt 'P b n m'
_symmetry_cell_setting orthorhombic
_symmetry_space_group_name_Hall '-P 2c 2ab'
_symmetry_space_group_name_H-M 'P b n m'
_audit_creation_method Ultima-IV
_cell_angle_alpha 90.00000
_cell_angle_beta 90.00000
_cell_angle_gamma 90.00000
_cell_formula_units_Z 4
_cell_length_a 5.33180(10)
_cell_length_b 5.56744(10)
_cell_length_c 7.63787(13)
_cell_volume 226.726(7)
_computing_structure_refinement FULLPROF
_diffrn_radiation_type X-ray
_pd_instr_location ' ?'
_pd_meas_2theta_range_inc 0.020000
_pd_meas_2theta_range_max 80.00000
_pd_meas_2theta_range_min 20.00000
_pd_meas_number_of_points 3001
_pd_proc_2theta_range_inc 0.020000
_pd_proc_2theta_range_max 79.9410
_pd_proc_2theta_range_min 19.9410
_pd_proc_ls_pref_orient_corr ' ?'
_pd_proc_ls_prof_R_factor 2.1651
_pd_proc_ls_prof_wR_expected 2.4502
_pd_proc_ls_prof_wR_factor 2.9211
_pd_proc_wavelength 1.540560
_pd_spec_mounting ' ?'
_refine_ls_number_parameters 78
_refine_ls_number_reflns 162
_refine_ls_number_restraints 0
_refine_ls_R_I_factor 2.0851
_cod_data_source_file GdCr0.5Fe0.5O3.cif
_cod_data_source_block GdCr0.5Fe0.5O3
_cod_depositor_comments
;
The following automatic conversions were performed:

data item '_symmetry_cell_setting' value 'Orthorhombic' was changed
to 'orthorhombic' in accordance with the built-in table derived from
the CIF Core dictionary named 'cif_core.dic' version 2.4.5 last
updated on 2014-11-21.

Automatic conversion script
Id: cif_fix_values 8738 2021-04-28 16:35:53Z antanas 

 Releasing structure 3000434 into public domain as personal
 communication to COD.
;
_cod_original_formula_sum 'Gd Cr0.50 Fe0.50 O3'
_cod_database_code 3000434
_pd_proc_ls_prof_cr_factor 9.7388
_pd_proc_ls_prof_cwr_factor 7.9903
_pd_proc_ls_prof_cwr_expected 6.7020
_pd_proc_ls_prof_chi2 1.4214
_pd_proc_ls_prof_echi2 1.5069

loop_
_symmetry_equiv_pos_as_xyz
x,y,z
x+1/2,-y+1/2,-z
-x+1/2,y+1/2,-z+1/2
-x,-y,z+1/2
-x,-y,-z
-x+1/2,y+1/2,z
x+1/2,-y+1/2,z+1/2
x,y,-z+1/2

loop_
_atom_site_label
_atom_site_fract_x
_atom_site_fract_y
_atom_site_fract_z
_atom_site_U_iso_or_equiv
_atom_site_occupancy
_atom_site_adp_type
_atom_site_type_symbol
O2 0.7014(12) 0.2993(12) 0.0502(7) 0.0(3) 1.00000 Uiso O
O1 0.0954(13) 0.4675(13) 0.25000 0.0(3) 1.00000 Uiso O
Cr1 0.50000 0.00000 0.00000 0.0(3) 0.50000 Uiso Cr
Gd1 0.9845(3) 0.06061(15) 0.25000 0.0(3) 1.00000 Uiso Gd
Fe1 0.50000 0.00000 0.00000 0.0(3) 0.50000 Uiso Fe

loop_
_atom_type_symbol
_atom_type_scat_Cromer_Mann_a1
_atom_type_scat_Cromer_Mann_b1
_atom_type_scat_Cromer_Mann_a2
_atom_type_scat_Cromer_Mann_b2
_atom_type_scat_Cromer_Mann_a3
_atom_type_scat_Cromer_Mann_b3
_atom_type_scat_Cromer_Mann_a4
_atom_type_scat_Cromer_Mann_b4
_atom_type_scat_Cromer_Mann_c
_atom_type_scat_dispersion_real
_atom_type_scat_dispersion_imag
_atom_type_scat_source
o 3.04850 13.27710 2.28680 5.70110 1.54630 0.32390 0.86700 32.90890 0.25080 0.04700 0.03200 International_Tables_for_Crystallography_Vol.C(1991)_Tables_6.1.1.4_and_6.1.1.5
cr 10.64060 6.10380 7.35370 0.39200 3.32400 20.26260 1.49220 98.73990 1.18320 -0.19800 2.44300 International_Tables_for_Crystallography_Vol.C(1991)_Tables_6.1.1.4_and_6.1.1.5
gd 25.07090 2.25341 19.07980 0.18195 13.85180 12.93310 3.54545 101.39799 2.41960 -9.24200 11.94600 International_Tables_for_Crystallography_Vol.C(1991)_Tables_6.1.1.4_and_6.1.1.5
fe 11.76950 4.76110 7.35730 0.30720 3.52220 15.35350 2.30450 76.88050 1.03690 -1.17900 3.20400 International_Tables_for_Crystallography_Vol.C(1991)_Tables_6.1.1.4_and_6.1.1.5
